data_4320541
loop_
_publ_author_name
'Ponnaiyan Ayyappan'
'Owen R. Evans'
'Bruce M. Foxman'
'Kraig A. Wheeler'
'Timothy H. Warren'
'Wenbin Lin'

_publ_section_title
;
 New Open Frameworks Based on Metal Pyridylphosphonates
;
_journal_name_full 'Inorganic Chemistry'
_journal_page_first 5954
_journal_page_last 5961
_journal_paper_doi 10.1021/ic010609g
_journal_volume 40
_journal_year 2001
_chemical_formula_sum 'C14 H18 Cd N2 O6 P2'
_chemical_formula_weight 484.64
_chemical_name_systematic
;
   ?
;
_space_group_IT_number 14
_symmetry_cell_setting monoclinic
_symmetry_space_group_name_Hall '-P 2yn'
_symmetry_space_group_name_H-M 'P 1 21/n 1'
_atom_sites_solution_hydrogens geom
_atom_sites_solution_primary direct
_atom_sites_solution_secondary difmap
_audit_creation_method SHELXL-97
_cell_angle_alpha 90.00
_cell_angle_beta 94.5180(10)
_cell_angle_gamma 90.00
_cell_formula_units_Z 2
_cell_length_a 5.6057(4)
_cell_length_b 11.1980(8)
_cell_length_c 14.1758(11)
_cell_measurement_temperature 198(2)
_cell_volume 887.09(11)
_computing_structure_refinement 'SHELXL-97 (Sheldrick, 1997)'
_computing_structure_solution 'SHELXS-97 (Sheldrick, 1990)'
_diffrn_ambient_temperature 198(2)
_diffrn_measured_fraction_theta_full 0.965
_diffrn_measured_fraction_theta_max 0.965
_diffrn_radiation_monochromator graphite
_diffrn_radiation_source 'fine-focus sealed tube'
_diffrn_radiation_type MoK\a
_diffrn_radiation_wavelength 0.71073
_diffrn_reflns_av_R_equivalents 0.0526
_diffrn_reflns_av_sigmaI/netI 0.0691
_diffrn_reflns_limit_h_max 7
_diffrn_reflns_limit_h_min -7
_diffrn_reflns_limit_k_max 14
_diffrn_reflns_limit_k_min -14
_diffrn_reflns_limit_l_max 18
_diffrn_reflns_limit_l_min -10
_diffrn_reflns_number 5743
_diffrn_reflns_theta_full 28.26
_diffrn_reflns_theta_max 28.26
_diffrn_reflns_theta_min 2.32
_exptl_absorpt_coefficient_mu 1.444
_exptl_crystal_density_diffrn 1.814
_exptl_crystal_density_method 'not measured'
_exptl_crystal_F_000 484
_refine_diff_density_max 1.449
_refine_diff_density_min -0.563
_refine_diff_density_rms 0.116
_refine_ls_extinction_method none
_refine_ls_goodness_of_fit_ref 0.621
_refine_ls_hydrogen_treatment mixed
_refine_ls_matrix_type full
_refine_ls_number_parameters 139
_refine_ls_number_reflns 2124
_refine_ls_number_restraints 0
_refine_ls_restrained_S_all 0.621
_refine_ls_R_factor_all 0.0578
_refine_ls_R_factor_gt 0.0304
_refine_ls_shift/su_max 0.000
_refine_ls_shift/su_mean 0.000
_refine_ls_structure_factor_coef Fsqd
_refine_ls_weighting_details 'calc w=1/[\s^2^(Fo^2^)+(0.1000P)^2^+0.0000P] where P=(Fo^2^+2Fc^2^)/3'
_refine_ls_weighting_scheme calc
_refine_ls_wR_factor_gt 0.0798
_refine_ls_wR_factor_ref 0.0947
_reflns_number_gt 1472
_reflns_number_total 2124
_reflns_threshold_expression >2sigma(I)
_cod_data_source_file ic010609g_6.cif
_cod_data_source_block compound6
_cod_database_code 4320541

loop_
_symmetry_equiv_pos_as_xyz
'x, y, z'
'-x+1/2, y+1/2, -z+1/2'
'-x, -y, -z'
'x-1/2, -y-1/2, z-1/2'

loop_
_atom_site_label
_atom_site_type_symbol
_atom_site_fract_x
_atom_site_fract_y
_atom_site_fract_z
_atom_site_U_iso_or_equiv
_atom_site_adp_type
_atom_site_occupancy
_atom_site_symmetry_multiplicity
_atom_site_calc_flag
_atom_site_refinement_flags
_atom_site_disorder_assembly
_atom_site_disorder_group
Cd1 Cd -1.0000 1.0000 1.0000 0.01428(13) Uani 1 2 d S . .
P1 P -0.52769(16) 0.82493(8) 0.91844(6) 0.0161(2) Uani 1 1 d . . .
O1 O -0.7795(4) 0.8603(2) 0.93166(19) 0.0212(6) Uani 1 1 d . . .
O2 O -0.4677(4) 0.7203(2) 0.99388(18) 0.0229(6) Uani 1 1 d . . .
O3 O -0.3355(4) 0.9177(2) 0.92241(18) 0.0206(6) Uani 1 1 d . . .
C1 C -0.5246(6) 0.7480(3) 0.8060(3) 0.0176(7) Uani 1 1 d . . .
C2 C -0.7133(6) 0.6732(3) 0.7740(3) 0.0185(7) Uani 1 1 d . . .
H2 H -0.8478 0.6645 0.8102 0.022(10) Uiso 1 1 calc R . .
C3 C -0.7044(6) 0.6119(3) 0.6897(3) 0.0205(8) Uani 1 1 d . . .
H3 H -0.8346 0.5614 0.6691 0.023(11) Uiso 1 1 calc R . .
C4 C -0.3380(6) 0.6934(3) 0.6654(3) 0.0220(8) Uani 1 1 d . . .
H4 H -0.2064 0.7011 0.6275 0.021(10) Uiso 1 1 calc R . .
C5 C -0.3347(7) 0.7576(3) 0.7488(3) 0.0207(8) Uani 1 1 d . . .
H5 H -0.2030 0.8082 0.7670 0.029(11) Uiso 1 1 calc R . .
C6 C -0.2447(8) 0.6556(4) 0.9933(3) 0.0260(9) Uani 1 1 d . . .
H6A H -0.249(8) 0.606(4) 0.938(4) 0.041(14) Uiso 1 1 d . . .
H6B H -0.142(9) 0.710(4) 0.993(3) 0.033(13) Uiso 1 1 d . . .
C7 C -0.2263(11) 0.5749(4) 1.0789(4) 0.0364(11) Uani 1 1 d . . .
H7A H -0.254(8) 0.622(4) 1.138(3) 0.031(12) Uiso 1 1 d . . .
H7B H -0.347(13) 0.517(5) 1.075(5) 0.060(19) Uiso 1 1 d . . .
H7C H -0.103(11) 0.540(5) 1.085(4) 0.052(18) Uiso 1 1 d . . .
N1 N -0.5182(5) 0.6210(3) 0.6356(2) 0.0187(6) Uani 1 1 d . . .

loop_
_atom_site_aniso_label
_atom_site_aniso_U_11
_atom_site_aniso_U_22
_atom_site_aniso_U_33
_atom_site_aniso_U_23
_atom_site_aniso_U_13
_atom_site_aniso_U_12
Cd1 0.01614(19) 0.01502(19) 0.01207(18) 0.00007(15) 0.00357(12) 0.00003(14)
P1 0.0168(4) 0.0176(4) 0.0143(4) -0.0027(4) 0.0036(3) 0.0005(3)
O1 0.0197(13) 0.0207(13) 0.0238(14) -0.0032(11) 0.0050(11) 0.0023(10)
O2 0.0292(15) 0.0211(13) 0.0182(14) 0.0025(10) 0.0008(12) 0.0031(10)
O3 0.0213(13) 0.0207(13) 0.0198(13) -0.0024(10) 0.0012(11) -0.0029(10)
C1 0.0192(17) 0.0195(17) 0.0144(17) 0.0015(14) 0.0035(14) 0.0022(14)
C2 0.0166(16) 0.0189(17) 0.0206(18) -0.0017(15) 0.0053(14) -0.0024(14)
C3 0.0204(18) 0.0201(18) 0.0213(19) -0.0038(15) 0.0027(15) -0.0010(14)
C4 0.0191(17) 0.030(2) 0.0179(18) -0.0023(16) 0.0091(14) -0.0003(15)
C5 0.0154(16) 0.0256(19) 0.021(2) -0.0056(16) 0.0024(14) -0.0013(14)
C6 0.033(2) 0.024(2) 0.021(2) -0.0010(18) 0.0020(17) 0.0052(18)
C7 0.048(3) 0.031(2) 0.030(3) 0.007(2) -0.005(2) 0.006(2)
N1 0.0168(15) 0.0234(15) 0.0163(15) -0.0026(13) 0.0034(12) 0.0014(12)

loop_
_atom_type_symbol
_atom_type_description
_atom_type_scat_dispersion_real
_atom_type_scat_dispersion_imag
_atom_type_scat_source
C C 0.0033 0.0016 'International Tables Vol C Tables 4.2.6.8 and 6.1.1.4'
H H 0.0000 0.0000 'International Tables Vol C Tables 4.2.6.8 and 6.1.1.4'
N N 0.0061 0.0033 'International Tables Vol C Tables 4.2.6.8 and 6.1.1.4'
O O 0.0106 0.0060 'International Tables Vol C Tables 4.2.6.8 and 6.1.1.4'
P P 0.1023 0.0942 'International Tables Vol C Tables 4.2.6.8 and 6.1.1.4'
Cd Cd -0.8075 1.2024 'International Tables Vol C Tables 4.2.6.8 and 6.1.1.4'

loop_
_geom_angle_atom_site_label_1
_geom_angle_atom_site_label_2
_geom_angle_atom_site_label_3
_geom_angle
_geom_angle_site_symmetry_1
_geom_angle_site_symmetry_3
_geom_angle_publ_flag
O1 Cd1 O1 180.00(12) . 3_377 ?
O1 Cd1 O3 91.60(9) . 3_477 ?
O1 Cd1 O3 88.40(9) 3_377 3_477 ?
O1 Cd1 O3 88.40(9) . 1_455 ?
O1 Cd1 O3 91.60(9) 3_377 1_455 ?
O3 Cd1 O3 180.000(1) 3_477 1_455 ?
O1 Cd1 N1 90.70(10) . 4_576 ?
O1 Cd1 N1 89.30(10) 3_377 4_576 ?
O3 Cd1 N1 85.79(10) 3_477 4_576 ?
O3 Cd1 N1 94.21(10) 1_455 4_576 ?
O1 Cd1 N1 89.30(10) . 2_356 ?
O1 Cd1 N1 90.70(10) 3_377 2_356 ?
O3 Cd1 N1 94.21(10) 3_477 2_356 ?
O3 Cd1 N1 85.79(10) 1_455 2_356 ?
N1 Cd1 N1 180.000(1) 4_576 2_356 ?
O1 P1 O3 119.79(15) . . ?
O1 P1 O2 105.14(14) . . ?
O3 P1 O2 111.71(15) . . ?
O1 P1 C1 108.14(16) . . ?
O3 P1 C1 107.86(15) . . ?
O2 P1 C1 102.87(15) . . ?
P1 O1 Cd1 142.47(16) . . ?
C6 O2 P1 119.9(2) . . ?
P1 O3 Cd1 149.10(16) . 1_655 ?
C5 C1 C2 116.9(3) . . ?
C5 C1 P1 122.4(3) . . ?
C2 C1 P1 120.7(3) . . ?
C3 C2 C1 120.0(3) . . ?
N1 C3 C2 122.4(3) . . ?
N1 C4 C5 123.0(3) . . ?
C4 C5 C1 119.9(3) . . ?
O2 C6 C7 107.5(4) . . ?
C4 N1 C3 117.8(3) . . ?
C4 N1 Cd1 121.7(2) . 2_346 ?
C3 N1 Cd1 120.4(2) . 2_346 ?

loop_
_geom_bond_atom_site_label_1
_geom_bond_atom_site_label_2
_geom_bond_distance
_geom_bond_site_symmetry_2
_geom_bond_publ_flag
Cd1 O1 2.259(2) . ?
Cd1 O1 2.259(2) 3_377 ?
Cd1 O3 2.296(2) 3_477 ?
Cd1 O3 2.296(2) 1_455 ?
Cd1 N1 2.360(3) 4_576 ?
Cd1 N1 2.360(3) 2_356 ?
P1 O1 1.492(3) . ?
P1 O3 1.494(3) . ?
P1 O2 1.604(3) . ?
P1 C1 1.813(4) . ?
O2 C6 1.445(5) . ?
O3 Cd1 2.296(2) 1_655 ?
C1 C5 1.393(5) . ?
C1 C2 1.396(5) . ?
C2 C3 1.384(5) . ?
C3 N1 1.347(4) . ?
C4 N1 1.338(5) . ?
C4 C5 1.382(5) . ?
C6 C7 1.510(6) . ?
N1 Cd1 2.360(3) 2_346 ?
